data_4121994
loop_
_publ_author_name
'Zhao, Sangen'
'Gong, Pifu'
'Luo, Siyang'
'Bai, Lei'
'Lin, Zheshuai'
'Ji, Chengmin'
'Chen, Tianliang'
'Hong, Maochun'
'Luo, Junhua'

_publ_section_title
;
 Deep-Ultraviolet Transparent Phosphates RbBa2(PO3)5 and Rb2Ba3(P2O7)2
 Show Nonlinear Optical Activity from Condensation of [PO4](3-) Units.
;
_journal_issue 24
_journal_name_full 'Journal of the American Chemical Society'
_journal_page_first 8560
_journal_page_last 8563
_journal_paper_doi 10.1021/ja504319x
_journal_volume 136
_journal_year 2014
_chemical_formula_sum 'Ba3 O14 P4 Rb2'
_chemical_formula_weight 930.84
_chemical_name_systematic
; 
 ? 
;
_space_group_IT_number 19
_symmetry_cell_setting orthorhombic
_symmetry_space_group_name_Hall 'P 2ac 2ab'
_symmetry_space_group_name_H-M 'P 21 21 21'
_atom_sites_solution_primary direct
_atom_sites_solution_secondary difmap
_audit_creation_method SHELXL-97
_cell_angle_alpha 90.00
_cell_angle_beta 90.00
_cell_angle_gamma 90.00
_cell_formula_units_Z 4
_cell_length_a 8.9487(2)
_cell_length_b 9.4087(2)
_cell_length_c 18.4277(3)
_cell_measurement_reflns_used 3980
_cell_measurement_temperature 173(2)
_cell_measurement_theta_max 28.9680
_cell_measurement_theta_min 3.9510
_cell_volume 1551.53(5)
_computing_structure_refinement 'SHELXL-97 (Sheldrick, 1997)'
_computing_structure_solution 'SHELXS-97 (Sheldrick, 1990)'
_diffrn_ambient_temperature 173(2)
_diffrn_detector_area_resol_mean 10.5594
_diffrn_measured_fraction_theta_full 0.992
_diffrn_measured_fraction_theta_max 0.992
_diffrn_measurement_device_type 'SuperNova, Dual, Cu at zero, Atlas'
_diffrn_measurement_method '\w scans'
_diffrn_radiation_monochromator graphite
_diffrn_radiation_source 'fine-focus sealed tube'
_diffrn_radiation_type MoK\a
_diffrn_radiation_wavelength 0.71073
_diffrn_reflns_av_R_equivalents 0.0687
_diffrn_reflns_av_sigmaI/netI 0.0864
_diffrn_reflns_limit_h_max 11
_diffrn_reflns_limit_h_min -9
_diffrn_reflns_limit_k_max 11
_diffrn_reflns_limit_k_min -10
_diffrn_reflns_limit_l_max 23
_diffrn_reflns_limit_l_min -23
_diffrn_reflns_number 5521
_diffrn_reflns_theta_full 26.37
_diffrn_reflns_theta_max 26.37
_diffrn_reflns_theta_min 3.33
_diffrn_standards_number 6149
_exptl_absorpt_coefficient_mu 14.243
_exptl_absorpt_correction_T_max 0.139
_exptl_absorpt_correction_T_min 0.034
_exptl_absorpt_correction_type gaussian
_exptl_absorpt_process_details
;
CrysAlisPro, Agilent Technologies,
Version 1.171.36.28 (release 01-02-2013 CrysAlis171 .NET)
(compiled Feb  1 2013,16:14:44)
Numerical absorption correction based on gaussian integration over
            a multifaceted crystal model
;
_exptl_crystal_colour colourless
_exptl_crystal_density_diffrn 3.985
_exptl_crystal_density_method 'not measured'
_exptl_crystal_description block
_exptl_crystal_F_000 1656
_exptl_crystal_size_max 0.4618
_exptl_crystal_size_mid 0.3346
_exptl_crystal_size_min 0.2854
_refine_diff_density_max 2.069
_refine_diff_density_min -2.312
_refine_diff_density_rms 0.449
_refine_ls_abs_structure_details 'Flack H D (1983), Acta Cryst. A39, 876-881'
_refine_ls_abs_structure_Flack 0.37(2)
_refine_ls_extinction_method none
_refine_ls_goodness_of_fit_ref 1.053
_refine_ls_hydrogen_treatment constr
_refine_ls_matrix_type full
_refine_ls_number_parameters 198
_refine_ls_number_reflns 2986
_refine_ls_number_restraints 24
_refine_ls_restrained_S_all 1.050
_refine_ls_R_factor_all 0.0528
_refine_ls_R_factor_gt 0.0491
_refine_ls_shift/su_max 0.001
_refine_ls_shift/su_mean 0.000
_refine_ls_structure_factor_coef Fsqd
_refine_ls_weighting_details 'calc w=1/[\s^2^(Fo^2^)+(0.0533P)^2^+0.0000P] where P=(Fo^2^+2Fc^2^)/3'
_refine_ls_weighting_scheme calc
_refine_ls_wR_factor_gt 0.1128
_refine_ls_wR_factor_ref 0.1148
_reflns_number_gt 2831
_reflns_number_total 2986
_reflns_threshold_expression >2sigma(I)
_cod_data_source_file ja504319x_si_002.cif
_cod_data_source_block e:\exp_47~1\struct\4714abs
_cod_depositor_comments 'Adding full bibliography for 4121993--4121994.cif.'
_cod_database_code 4121994

loop_
_symmetry_equiv_pos_as_xyz
'x, y, z'
'-x+1/2, -y, z+1/2'
'x+1/2, -y+1/2, -z'
'-x, y+1/2, -z+1/2'

loop_
_atom_site_label
_atom_site_type_symbol
_atom_site_fract_x
_atom_site_fract_y
_atom_site_fract_z
_atom_site_U_iso_or_equiv
_atom_site_adp_type
_atom_site_occupancy
_atom_site_symmetry_multiplicity
_atom_site_calc_flag
_atom_site_refinement_flags
Ba1 Ba 0.91629(9) 0.63957(9) 0.88616(4) 0.0092(2) Uani 1 1 d .
Ba2 Ba 0.24695(8) 0.34074(8) 0.83564(4) 0.0071(2) Uani 1 1 d .
Ba3 Ba 0.93853(8) 0.52723(9) 0.50961(4) 0.0078(2) Uani 1 1 d .
Rb1 Rb 0.58340(14) 0.29800(14) 0.62753(7) 0.0106(3) Uani 1 1 d .
Rb2 Rb 0.77394(16) 0.17692(16) 0.82991(8) 0.0171(3) Uani 1 1 d .
P3 P 0.6151(4) 0.5459(4) 0.79359(19) 0.0082(7) Uani 1 1 d .
P4 P 0.8867(4) 0.4553(4) 0.70935(19) 0.0068(7) Uani 1 1 d .
P2 P 0.5278(3) 0.6225(4) 0.51430(19) 0.0067(7) Uani 1 1 d .
P1 P 0.2901(4) 0.4064(4) 0.51235(19) 0.0077(7) Uani 1 1 d .
O5 O 0.4829(10) 0.6794(12) 0.4414(6) 0.016(2) Uani 1 1 d .
O12 O 0.8929(11) 0.5812(11) 0.6590(5) 0.016(2) Uani 1 1 d U
O9 O 0.6784(10) 0.6957(11) 0.7841(6) 0.013(2) Uani 1 1 d .
O2 O 0.1659(10) 0.3918(10) 0.5683(5) 0.013(2) Uiso 1 1 d .
O10 O 0.6445(10) 0.4940(10) 0.8692(6) 0.014(2) Uiso 1 1 d .
O4 O 0.3833(10) 0.5401(10) 0.5472(5) 0.009(2) Uani 1 1 d .
O3 O 0.3918(10) 0.2768(10) 0.5056(5) 0.013(2) Uani 1 1 d U
O14 O 0.8974(11) 0.3143(11) 0.6713(6) 0.021(2) Uani 1 1 d U
O11 O 0.7173(11) 0.4451(10) 0.7414(5) 0.013(2) Uani 1 1 d U
O1 O 0.2297(10) 0.4541(11) 0.4377(5) 0.015(2) Uani 1 1 d .
O6 O 0.5545(11) 0.7411(10) 0.5682(6) 0.014(2) Uani 1 1 d .
O7 O 0.6496(10) 0.5102(11) 0.5110(5) 0.012(2) Uani 1 1 d .
O8 O 0.4546(9) 0.5269(11) 0.7691(5) 0.012(2) Uani 1 1 d .
O13 O 0.9923(11) 0.4689(13) 0.7738(6) 0.021(2) Uani 1 1 d .

loop_
_atom_site_aniso_label
_atom_site_aniso_U_11
_atom_site_aniso_U_22
_atom_site_aniso_U_33
_atom_site_aniso_U_23
_atom_site_aniso_U_13
_atom_site_aniso_U_12
Ba1 0.0108(4) 0.0127(4) 0.0039(4) -0.0001(3) -0.0001(3) -0.0022(3)
Ba2 0.0080(4) 0.0114(4) 0.0018(4) -0.0014(3) 0.0007(3) -0.0001(4)
Ba3 0.0071(4) 0.0124(4) 0.0038(4) -0.0010(3) -0.0004(3) -0.0004(4)
Rb1 0.0113(6) 0.0153(6) 0.0052(6) 0.0020(5) -0.0028(5) -0.0016(6)
Rb2 0.0174(7) 0.0228(8) 0.0109(7) 0.0063(6) -0.0002(6) -0.0010(7)
P3 0.0099(17) 0.0119(17) 0.0028(16) 0.0001(14) 0.0020(13) -0.0015(16)
P4 0.0053(15) 0.0115(17) 0.0037(16) -0.0015(14) 0.0022(13) 0.0001(15)
P2 0.0059(15) 0.0120(18) 0.0021(15) -0.0007(14) 0.0006(12) 0.0004(14)
P1 0.0085(16) 0.0114(17) 0.0033(15) 0.0005(14) 0.0000(14) -0.0015(15)
O5 0.005(4) 0.030(6) 0.013(5) 0.009(5) -0.004(4) 0.000(5)
O12 0.019(5) 0.020(5) 0.010(5) 0.007(4) 0.007(4) 0.004(4)
O9 0.009(4) 0.020(5) 0.010(5) -0.005(5) 0.005(4) 0.005(5)
O4 0.007(4) 0.008(4) 0.013(5) -0.001(4) 0.003(4) -0.002(4)
O3 0.014(4) 0.014(4) 0.010(4) -0.005(4) -0.007(4) -0.002(4)
O14 0.017(5) 0.016(5) 0.028(6) -0.016(5) 0.001(4) -0.001(4)
O11 0.012(4) 0.012(4) 0.014(5) -0.005(4) 0.008(4) 0.000(4)
O1 0.014(5) 0.025(6) 0.006(5) 0.004(5) -0.006(4) -0.008(5)
O6 0.024(5) 0.009(4) 0.011(5) 0.000(4) 0.005(4) 0.000(5)
O7 0.006(4) 0.024(6) 0.005(5) 0.000(5) 0.002(4) -0.002(4)
O8 0.006(4) 0.020(5) 0.010(5) -0.002(5) -0.002(4) -0.003(5)
O13 0.014(5) 0.035(6) 0.013(5) -0.003(5) -0.002(4) 0.014(5)

loop_
_atom_type_symbol
_atom_type_description
_atom_type_scat_dispersion_real
_atom_type_scat_dispersion_imag
_atom_type_scat_source
O O 0.0106 0.0060 'International Tables Vol C Tables 4.2.6.8 and 6.1.1.4'
P P 0.1023 0.0942 'International Tables Vol C Tables 4.2.6.8 and 6.1.1.4'
Rb Rb -0.9393 2.9676 'International Tables Vol C Tables 4.2.6.8 and 6.1.1.4'
Ba Ba -0.3244 2.2819 'International Tables Vol C Tables 4.2.6.8 and 6.1.1.4'

loop_
_geom_angle_atom_site_label_1
_geom_angle_atom_site_label_2
_geom_angle_atom_site_label_3
_geom_angle
_geom_angle_site_symmetry_1
_geom_angle_site_symmetry_3
O14 Ba1 O2 74.6(3) 4_756 4_656
O14 Ba1 O13 84.3(4) 4_756 .
O2 Ba1 O13 148.4(3) 4_656 .
O14 Ba1 O7 143.9(3) 4_756 2_665
O2 Ba1 O7 97.8(3) 4_656 2_665
O13 Ba1 O7 112.8(3) . 2_665
O14 Ba1 O10 145.9(3) 4_756 .
O2 Ba1 O10 103.5(3) 4_656 .
O13 Ba1 O10 81.0(3) . .
O7 Ba1 O10 70.1(3) 2_665 .
O14 Ba1 O9 95.3(3) 4_756 .
O2 Ba1 O9 80.6(3) 4_656 .
O13 Ba1 O9 78.2(3) . .
O7 Ba1 O9 118.6(3) 2_665 .
O10 Ba1 O9 51.6(3) . .
O14 Ba1 O3 75.8(3) 4_756 2_665
O2 Ba1 O3 71.2(3) 4_656 2_665
O13 Ba1 O3 126.3(3) . 2_665
O7 Ba1 O3 68.5(3) 2_665 2_665
O10 Ba1 O3 136.8(3) . 2_665
O9 Ba1 O3 151.7(3) . 2_665
O14 Ba1 O5 122.2(3) 4_756 2_665
O2 Ba1 O5 143.3(3) 4_656 2_665
O13 Ba1 O5 68.1(3) . 2_665
O7 Ba1 O5 48.4(3) 2_665 2_665
O10 Ba1 O5 80.0(3) . 2_665
O9 Ba1 O5 124.7(3) . 2_665
O3 Ba1 O5 81.4(3) 2_665 2_665
O14 Ba1 P3 119.1(3) 4_756 .
O2 Ba1 P3 100.2(2) 4_656 .
O13 Ba1 P3 69.7(2) . .
O7 Ba1 P3 96.9(2) 2_665 .
O10 Ba1 P3 26.8(2) . .
O9 Ba1 P3 27.5(2) . .
O3 Ba1 P3 161.0(2) 2_665 .
O5 Ba1 P3 98.02(18) 2_665 .
O14 Ba1 P2 130.2(2) 4_756 2_665
O2 Ba1 P2 117.9(2) 4_656 2_665
O13 Ba1 P2 93.6(3) . 2_665
O7 Ba1 P2 25.3(2) 2_665 2_665
O10 Ba1 P2 81.6(2) . 2_665
O9 Ba1 P2 133.1(2) . 2_665
O3 Ba1 P2 65.73(19) 2_665 2_665
O5 Ba1 P2 25.59(18) 2_665 2_665
P3 Ba1 P2 106.29(9) . 2_665
O14 Ba1 P1 82.4(2) 4_756 2_665
O2 Ba1 P1 96.2(2) 4_656 2_665
O13 Ba1 P1 104.1(2) . 2_665
O7 Ba1 P1 63.15(19) 2_665 2_665
O10 Ba1 P1 131.1(2) . 2_665
O9 Ba1 P1 176.5(2) . 2_665
O3 Ba1 P1 25.1(2) 2_665 2_665
O5 Ba1 P1 58.80(18) 2_665 2_665
P3 Ba1 P1 155.75(9) . 2_665
P2 Ba1 P1 49.81(8) 2_665 2_665
O14 Ba1 P1 95.7(2) 4_756 4_656
O2 Ba1 P1 21.2(2) 4_656 4_656
O13 Ba1 P1 158.6(2) . 4_656
O7 Ba1 P1 79.4(2) 2_665 4_656
O10 Ba1 P1 87.4(2) . 4_656
O9 Ba1 P1 80.5(2) . 4_656
O3 Ba1 P1 73.91(19) 2_665 4_656
O5 Ba1 P1 127.55(18) 2_665 4_656
P3 Ba1 P1 92.02(8) . 4_656
P2 Ba1 P1 102.43(8) 2_665 4_656
P1 Ba1 P1 97.11(5) 2_665 4_656
O6 Ba2 O9 101.6(3) 4_646 4_646
O6 Ba2 O1 74.8(3) 4_646 2_565
O9 Ba2 O1 156.6(3) 4_646 2_565
O6 Ba2 O12 88.1(3) 4_646 4_646
O9 Ba2 O12 71.9(3) 4_646 4_646
O1 Ba2 O12 130.2(3) 2_565 4_646
O6 Ba2 O13 162.4(3) 4_646 1_455
O9 Ba2 O13 95.0(3) 4_646 1_455
O1 Ba2 O13 92.2(3) 2_565 1_455
O12 Ba2 O13 91.5(3) 4_646 1_455
O6 Ba2 O8 93.9(3) 4_646 .
O9 Ba2 O8 78.2(3) 4_646 .
O1 Ba2 O8 79.0(3) 2_565 .
O12 Ba2 O8 149.8(3) 4_646 .
O13 Ba2 O8 95.2(3) 1_455 .
O6 Ba2 O5 90.2(3) 4_646 2_565
O9 Ba2 O5 135.4(3) 4_646 2_565
O1 Ba2 O5 68.1(3) 2_565 2_565
O12 Ba2 O5 65.5(3) 4_646 2_565
O13 Ba2 O5 73.7(3) 1_455 2_565
O8 Ba2 O5 144.4(3) . 2_565
O6 Ba2 Ba1 123.8(2) 4_646 1_455
O9 Ba2 Ba1 134.5(2) 4_646 1_455
O1 Ba2 Ba1 54.6(2) 2_565 1_455
O12 Ba2 Ba1 105.5(2) 4_646 1_455
O13 Ba2 Ba1 39.7(2) 1_455 1_455
O8 Ba2 Ba1 98.3(2) . 1_455
O5 Ba2 Ba1 51.7(2) 2_565 1_455
O6 Ba2 Rb2 137.6(2) 4_646 4_656
O9 Ba2 Rb2 78.8(2) 4_646 4_656
O1 Ba2 Rb2 88.4(2) 2_565 4_656
O12 Ba2 Rb2 130.2(2) 4_646 4_656
O13 Ba2 Rb2 51.5(2) 1_455 4_656
O8 Ba2 Rb2 44.19(19) . 4_656
O5 Ba2 Rb2 119.5(2) 2_565 4_656
Ba1 Ba2 Rb2 68.98(2) 1_455 4_656
O6 Ba2 Ba3 65.8(2) 4_646 4_646
O9 Ba2 Ba3 106.5(2) 4_646 4_646
O1 Ba2 Ba3 93.3(2) 2_565 4_646
O12 Ba2 Ba3 38.1(2) 4_646 4_646
O13 Ba2 Ba3 104.0(2) 1_455 4_646
O8 Ba2 Ba3 159.56(19) . 4_646
O5 Ba2 Ba3 40.7(2) 2_565 4_646
Ba1 Ba2 Ba3 92.25(2) 1_455 4_646
Rb2 Ba2 Ba3 155.54(3) 4_656 4_646
O6 Ba2 Ba3 36.9(2) 4_646 2_665
O9 Ba2 Ba3 125.4(2) 4_646 2_665
O1 Ba2 Ba3 41.4(2) 2_565 2_665
O12 Ba2 Ba3 120.8(2) 4_646 2_665
O13 Ba2 Ba3 133.2(2) 1_455 2_665
O8 Ba2 Ba3 73.98(19) . 2_665
O5 Ba2 Ba3 89.0(2) 2_565 2_665
Ba1 Ba2 Ba3 95.71(2) 1_455 2_665
Rb2 Ba2 Ba3 109.05(3) 4_656 2_665
Ba3 Ba2 Ba3 87.649(18) 4_646 2_665
O6 Ba2 Rb2 121.3(2) 4_646 1_455
O9 Ba2 Rb2 92.33(19) 4_646 1_455
O1 Ba2 Rb2 109.5(2) 2_565 1_455
O12 Ba2 Rb2 43.0(2) 4_646 1_455
O13 Ba2 Rb2 51.5(2) 1_455 1_455
O8 Ba2 Rb2 144.84(19) . 1_455
O5 Ba2 Rb2 46.6(2) 2_565 1_455
Ba1 Ba2 Rb2 64.59(2) 1_455 1_455
Rb2 Ba2 Rb2 100.94(2) 4_656 1_455
Ba3 Ba2 Rb2 55.58(2) 4_646 1_455
Ba3 Ba2 Rb2 135.04(3) 2_665 1_455
O7 Ba3 O2 137.5(3) . 1_655
O7 Ba3 O10 74.3(3) . 2_664
O2 Ba3 O10 124.8(3) 1_655 2_664
O7 Ba3 O6 115.0(3) . 3_566
O2 Ba3 O6 107.4(3) 1_655 3_566
O10 Ba3 O6 70.7(3) 2_664 3_566
O7 Ba3 O12 81.8(3) . .
O2 Ba3 O12 78.4(3) 1_655 .
O10 Ba3 O12 155.0(3) 2_664 .
O6 Ba3 O12 114.3(3) 3_566 .
O7 Ba3 O3 78.2(3) . 3_556
O2 Ba3 O3 71.0(3) 1_655 3_556
O10 Ba3 O3 78.2(3) 2_664 3_556
O6 Ba3 O3 140.2(3) 3_566 3_556
O12 Ba3 O3 104.5(3) . 3_556
O7 Ba3 O5 101.0(3) . 3_566
O2 Ba3 O5 103.0(3) 1_655 3_566
O10 Ba3 O5 113.7(3) 2_664 3_566
O6 Ba3 O5 51.4(3) 3_566 3_566
O12 Ba3 O5 63.3(3) . 3_566
O3 Ba3 O5 167.6(3) 3_556 3_566
O7 Ba3 O1 148.9(3) . 1_655
O2 Ba3 O1 53.1(3) 1_655 1_655
O10 Ba3 O1 78.4(3) 2_664 1_655
O6 Ba3 O1 68.4(3) 3_566 1_655
O12 Ba3 O1 126.6(3) . 1_655
O3 Ba3 O1 81.8(3) 3_556 1_655
O5 Ba3 O1 103.5(3) 3_566 1_655
O7 Ba3 P1 156.5(2) . 1_655
O2 Ba3 P1 26.2(2) 1_655 1_655
O10 Ba3 P1 104.4(2) 2_664 1_655
O6 Ba3 P1 85.6(2) 3_566 1_655
O12 Ba3 P1 100.5(2) . 1_655
O3 Ba3 P1 78.59(19) 3_556 1_655
O5 Ba3 P1 100.82(18) 3_566 1_655
O1 Ba3 P1 27.50(19) 1_655 1_655
O7 Ba3 P2 107.1(2) . 3_566
O2 Ba3 P2 109.8(2) 1_655 3_566
O10 Ba3 P2 90.7(2) 2_664 3_566
O6 Ba3 P2 25.8(2) 3_566 3_566
O12 Ba3 P2 89.2(2) . 3_566
O3 Ba3 P2 166.0(2) 3_556 3_566
O5 Ba3 P2 25.9(2) 3_566 3_566
O1 Ba3 P2 87.8(2) 1_655 3_566
P1 Ba3 P2 96.29(8) 1_655 3_566
O7 Ba3 Rb2 129.1(2) . 4_756
O2 Ba3 Rb2 52.8(2) 1_655 4_756
O10 Ba3 Rb2 151.1(2) 2_664 4_756
O6 Ba3 Rb2 82.6(2) 3_566 4_756
O12 Ba3 Rb2 48.5(2) . 4_756
O3 Ba3 Rb2 119.4(2) 3_556 4_756
O5 Ba3 Rb2 51.61(19) 3_566 4_756
O1 Ba3 Rb2 81.66(18) 1_655 4_756
P1 Ba3 Rb2 61.53(6) 1_655 4_756
P2 Ba3 Rb2 67.74(6) 3_566 4_756
O7 Ba3 Rb1 105.7(2) . 3_556
O2 Ba3 Rb1 69.7(2) 1_655 3_556
O10 Ba3 Rb1 56.7(2) 2_664 3_556
O6 Ba3 Rb1 98.3(2) 3_566 3_556
O12 Ba3 Rb1 139.9(2) . 3_556
O3 Ba3 Rb1 42.65(19) 3_556 3_556
O5 Ba3 Rb1 146.57(18) 3_566 3_556
O1 Ba3 Rb1 45.21(19) 1_655 3_556
P1 Ba3 Rb1 57.87(6) 1_655 3_556
P2 Ba3 Rb1 123.76(6) 3_566 3_556
Rb2 Ba3 Rb1 119.06(3) 4_756 3_556
O11 Rb1 O3 153.3(3) . .
O11 Rb1 O14 49.7(3) . .
O3 Rb1 O14 143.4(3) . .
O11 Rb1 O1 120.9(3) . 3_556
O3 Rb1 O1 83.6(3) . 3_556
O14 Rb1 O1 74.3(3) . 3_556
O11 Rb1 O7 97.1(3) . .
O3 Rb1 O7 66.3(3) . .
O14 Rb1 O7 88.4(3) . .
O1 Rb1 O7 98.9(3) 3_556 .
O11 Rb1 O9 94.9(3) . 4_646
O3 Rb1 O9 86.3(3) . 4_646
O14 Rb1 O9 127.9(3) . 4_646
O1 Rb1 O9 107.9(3) 3_556 4_646
O7 Rb1 O9 139.1(3) . 4_646
O11 Rb1 O8 89.6(3) . 4_646
O3 Rb1 O8 110.6(3) . 4_646
O14 Rb1 O8 88.8(3) . 4_646
O1 Rb1 O8 69.5(3) 3_556 4_646
O7 Rb1 O8 168.5(3) . 4_646
O9 Rb1 O8 48.8(3) 4_646 4_646
O11 Rb1 O4 103.4(3) . .
O3 Rb1 O4 49.9(3) . .
O14 Rb1 O4 128.1(3) . .
O1 Rb1 O4 128.2(3) 3_556 .
O7 Rb1 O4 46.8(2) . .
O9 Rb1 O4 92.4(2) 4_646 .
O8 Rb1 O4 140.4(2) 4_646 .
O11 Rb1 P3 104.9(2) . 4_646
O3 Rb1 P3 88.5(2) . 4_646
O14 Rb1 P3 115.6(2) . 4_646
O1 Rb1 P3 80.8(2) 3_556 4_646
O7 Rb1 P3 154.46(19) . 4_646
O9 Rb1 P3 27.5(2) 4_646 4_646
O8 Rb1 P3 26.91(17) 4_646 4_646
O4 Rb1 P3 114.05(18) . 4_646
O11 Rb1 O10 129.9(3) . 4_646
O3 Rb1 O10 66.7(3) . 4_646
O14 Rb1 O10 126.5(3) . 4_646
O1 Rb1 O10 67.1(3) 3_556 4_646
O7 Rb1 O10 132.1(2) . 4_646
O9 Rb1 O10 43.8(3) 4_646 4_646
O8 Rb1 O10 43.9(2) 4_646 4_646
O4 Rb1 O10 105.0(2) . 4_646
P3 Rb1 O10 25.18(18) 4_646 4_646
O11 Rb1 O8 44.7(2) . .
O3 Rb1 O8 115.2(2) . .
O14 Rb1 O8 94.4(2) . .
O1 Rb1 O8 157.0(3) 3_556 .
O7 Rb1 O8 100.7(2) . .
O9 Rb1 O8 63.1(3) 4_646 .
O8 Rb1 O8 90.66(6) 4_646 .
O4 Rb1 O8 74.5(2) . .
P3 Rb1 O8 86.45(17) 4_646 .
O10 Rb1 O8 106.9(2) 4_646 .
O11 Rb1 P1 124.5(2) . 3_556
O3 Rb1 P1 73.4(2) . 3_556
O14 Rb1 P1 74.9(2) . 3_556
O1 Rb1 P1 23.54(19) 3_556 3_556
O7 Rb1 P1 75.42(19) . 3_556
O9 Rb1 P1 126.7(2) 4_646 3_556
O8 Rb1 P1 93.05(19) 4_646 3_556
O4 Rb1 P1 108.73(18) . 3_556
P3 Rb1 P1 101.63(9) 4_646 3_556
O10 Rb1 P1 83.06(17) 4_646 3_556
O8 Rb1 P1 168.63(16) . 3_556
O4 Rb2 O11 133.6(2) 4_646 .
O4 Rb2 O8 86.5(3) 4_646 4_646
O11 Rb2 O8 87.3(3) . 4_646
O4 Rb2 O12 106.2(3) 4_646 4_746
O11 Rb2 O12 115.7(3) . 4_746
O8 Rb2 O12 122.7(3) 4_646 4_746
O4 Rb2 O10 93.4(3) 4_646 .
O11 Rb2 O10 46.1(3) . .
O8 Rb2 O10 108.2(3) 4_646 .
O12 Rb2 O10 125.8(2) 4_746 .
O4 Rb2 O5 90.9(3) 4_646 2_665
O11 Rb2 O5 96.0(3) . 2_665
O8 Rb2 O5 176.7(3) 4_646 2_665
O12 Rb2 O5 56.3(2) 4_746 2_665
O10 Rb2 O5 73.8(2) . 2_665
O4 Rb2 O2 45.0(2) 4_646 4_646
O11 Rb2 O2 177.9(3) . 4_646
O8 Rb2 O2 94.1(3) 4_646 4_646
O12 Rb2 O2 64.8(2) 4_746 4_646
O10 Rb2 O2 131.9(2) . 4_646
O5 Rb2 O2 82.6(3) 2_665 4_646
O4 Rb2 O14 169.3(3) 4_646 .
O11 Rb2 O14 43.6(2) . .
O8 Rb2 O14 83.1(3) 4_646 .
O12 Rb2 O14 81.6(3) 4_746 .
O10 Rb2 O14 87.6(2) . .
O5 Rb2 O14 99.6(3) 2_665 .
O2 Rb2 O14 138.1(2) 4_646 .
O4 Rb2 O13 117.8(3) 4_646 4_746
O11 Rb2 O13 105.9(3) . 4_746
O8 Rb2 O13 79.3(2) 4_646 4_746
O12 Rb2 O13 44.9(2) 4_746 4_746
O10 Rb2 O13 148.6(3) . 4_746
O5 Rb2 O13 100.3(2) 2_665 4_746
O2 Rb2 O13 75.9(2) 4_646 4_746
O14 Rb2 O13 62.5(3) . 4_746
O4 Rb2 O13 145.7(3) 4_646 .
O11 Rb2 O13 44.8(2) . .
O8 Rb2 O13 123.4(3) 4_646 .
O12 Rb2 O13 73.4(2) 4_746 .
O10 Rb2 O13 63.4(2) . .
O5 Rb2 O13 59.7(3) 2_665 .
O2 Rb2 O13 134.9(2) 4_646 .
O14 Rb2 O13 42.9(2) . .
O13 Rb2 O13 86.76(8) 4_746 .
O4 Rb2 O6 43.4(2) 4_646 4_646
O11 Rb2 O6 90.3(2) . 4_646
O8 Rb2 O6 80.9(2) 4_646 4_646
O12 Rb2 O6 143.9(3) 4_746 4_646
O10 Rb2 O6 55.6(2) . 4_646
O5 Rb2 O6 98.5(2) 2_665 4_646
O2 Rb2 O6 88.4(2) 4_646 4_646
O14 Rb2 O6 131.7(2) . 4_646
O13 Rb2 O6 153.6(2) 4_746 4_646
O13 Rb2 O6 118.9(2) . 4_646
O4 Rb2 P4 157.94(19) 4_646 .
O11 Rb2 P4 26.98(18) . .
O8 Rb2 P4 98.9(2) 4_646 .
O12 Rb2 P4 89.0(2) 4_746 .
O10 Rb2 P4 64.61(19) . .
O5 Rb2 P4 84.3(2) 2_665 .
O2 Rb2 P4 153.75(17) 4_646 .
O14 Rb2 P4 24.73(17) . .
O13 Rb2 P4 84.3(2) 4_746 .
O13 Rb2 P4 24.75(18) . .
O6 Rb2 P4 116.01(17) 4_646 .
O10 P3 O8 113.9(6) . .
O10 P3 O9 110.0(6) . .
O8 P3 O9 115.2(6) . .
O10 P3 O11 105.0(5) . .
O8 P3 O11 106.7(5) . .
O9 P3 O11 105.1(5) . .
O10 P3 Rb1 85.4(4) . 4_656
O8 P3 Rb1 72.9(4) . 4_656
O9 P3 Rb1 65.6(4) . 4_656
O11 P3 Rb1 168.3(4) . 4_656
O10 P3 Ba1 57.6(4) . .
O8 P3 Ba1 163.0(4) . .
O9 P3 Ba1 60.8(4) . .
O11 P3 Ba1 90.1(4) . .
Rb1 P3 Ba1 91.14(9) 4_656 .
O10 P3 Rb2 58.3(4) . .
O8 P3 Rb2 107.3(4) . .
O9 P3 Rb2 136.2(4) . .
O11 P3 Rb2 50.5(4) . .
Rb1 P3 Rb2 141.09(11) 4_656 .
Ba1 P3 Rb2 81.27(8) . .
O14 P4 O12 113.9(6) . .
O14 P4 O13 113.4(7) . .
O12 P4 O13 113.1(7) . .
O14 P4 O11 100.2(5) . .
O12 P4 O11 107.7(5) . .
O13 P4 O11 107.4(6) . .
O14 P4 Rb2 70.2(5) . .
O12 P4 Rb2 165.6(4) . .
O13 P4 Rb2 75.7(5) . .
O11 P4 Rb2 58.0(4) . .
O14 P4 Ba1 145.0(5) . .
O12 P4 Ba1 99.9(4) . .
O13 P4 Ba1 39.6(4) . .
O11 P4 Ba1 77.0(4) . .
Rb2 P4 Ba1 79.42(8) . .
O14 P4 Rb2 110.4(4) . 4_756
O12 P4 Rb2 54.2(4) . 4_756
O13 P4 Rb2 66.5(5) . 4_756
O11 P4 Rb2 148.8(4) . 4_756
Rb2 P4 Rb2 138.94(10) . 4_756
Ba1 P4 Rb2 81.47(7) . 4_756
O5 P2 O6 111.5(6) . .
O5 P2 O7 113.8(6) . .
O6 P2 O7 115.3(6) . .
O5 P2 O4 106.9(5) . .
O6 P2 O4 103.4(5) . .
O7 P2 O4 104.7(5) . .
O5 P2 Ba3 58.6(4) . 3_466
O6 P2 Ba3 53.9(4) . 3_466
O7 P2 Ba3 146.4(4) . 3_466
O4 P2 Ba3 108.8(4) . 3_466
O5 P2 Ba1 71.4(4) . 2_664
O6 P2 Ba1 162.5(4) . 2_664
O7 P2 Ba1 51.0(4) . 2_664
O4 P2 Ba1 91.7(4) . 2_664
Ba3 P2 Ba1 129.38(11) 3_466 2_664
O5 P2 Rb2 114.8(4) . 4_656
O6 P2 Rb2 62.5(4) . 4_656
O7 P2 Rb2 127.3(4) . 4_656
O4 P2 Rb2 41.5(3) . 4_656
Ba3 P2 Rb2 79.06(7) 3_466 4_656
Ba1 P2 Rb2 133.22(10) 2_664 4_656
O2 P1 O3 114.7(6) . .
O2 P1 O1 112.0(6) . .
O3 P1 O1 111.6(6) . .
O2 P1 O4 100.1(5) . .
O3 P1 O4 110.0(5) . .
O1 P1 O4 107.7(5) . .
O2 P1 Ba3 49.8(4) . 1_455
O3 P1 Ba3 146.2(4) . 1_455
O1 P1 Ba3 63.8(4) . 1_455
O4 P1 Ba3 102.9(3) . 1_455
O2 P1 Ba1 167.7(4) . 2_664
O3 P1 Ba1 53.5(4) . 2_664
O1 P1 Ba1 73.1(4) . 2_664
O4 P1 Ba1 88.5(3) . 2_664
Ba3 P1 Ba1 136.94(11) 1_455 2_664
O2 P1 Ba1 38.6(4) . 4_646
O3 P1 Ba1 78.1(4) . 4_646
O1 P1 Ba1 118.8(4) . 4_646
O4 P1 Ba1 125.9(4) . 4_646
Ba3 P1 Ba1 76.39(7) 1_455 4_646
Ba1 P1 Ba1 129.15(10) 2_664 4_646
O2 P1 Rb1 93.4(4) . 3_456
O3 P1 Rb1 80.0(4) . 3_456
O1 P1 Rb1 50.0(4) . 3_456
O4 P1 Rb1 157.4(4) . 3_456
Ba3 P1 Rb1 72.35(7) 1_455 3_456
Ba1 P1 Rb1 81.38(7) 2_664 3_456
Ba1 P1 Rb1 75.29(7) 4_646 3_456
O2 P1 Rb2 56.5(4) . 4_656
O3 P1 Rb2 132.0(4) . 4_656
O1 P1 Rb2 115.0(4) . 4_656
O4 P1 Rb2 44.3(3) . 4_656
Ba3 P1 Rb2 69.63(7) 1_455 4_656
Ba1 P1 Rb2 132.72(10) 2_664 4_656
Ba1 P1 Rb2 89.58(8) 4_646 4_656
Rb1 P1 Rb2 141.42(10) 3_456 4_656
P2 O5 Ba2 141.7(6) . 2_564
P2 O5 Ba3 95.5(5) . 3_466
Ba2 O5 Ba3 100.1(3) 2_564 3_466
P2 O5 Rb2 122.0(5) . 2_664
Ba2 O5 Rb2 94.5(3) 2_564 2_664
Ba3 O5 Rb2 84.0(3) 3_466 2_664
P2 O5 Ba1 83.0(5) . 2_664
Ba2 O5 Ba1 85.7(3) 2_564 2_664
Ba3 O5 Ba1 171.9(3) 3_466 2_664
Rb2 O5 Ba1 90.0(3) 2_664 2_664
P4 O12 Ba2 131.4(5) . 4_656
P4 O12 Ba3 117.6(6) . .
Ba2 O12 Ba3 105.1(3) 4_656 .
P4 O12 Rb2 102.8(5) . 4_756
Ba2 O12 Rb2 100.2(3) 4_656 4_756
Ba3 O12 Rb2 88.7(3) . 4_756
P3 O9 Ba2 131.0(6) . 4_656
P3 O9 Ba1 91.7(5) . .
Ba2 O9 Ba1 116.5(3) 4_656 .
P3 O9 Rb1 86.8(4) . 4_656
Ba2 O9 Rb1 118.4(3) 4_656 4_656
Ba1 O9 Rb1 106.2(3) . 4_656
P1 O2 Ba1 120.2(5) . 4_646
P1 O2 Ba3 104.0(5) . 1_455
Ba1 O2 Ba3 110.6(3) 4_646 1_455
P1 O2 Rb2 101.0(4) . 4_656
Ba1 O2 Rb2 126.6(4) 4_646 4_656
Ba3 O2 Rb2 88.1(3) 1_455 4_656
P3 O10 Ba3 150.0(6) . 2_665
P3 O10 Ba1 95.5(5) . .
Ba3 O10 Ba1 99.7(3) 2_665 .
P3 O10 Rb2 98.8(5) . .
Ba3 O10 Rb2 104.0(3) 2_665 .
Ba1 O10 Rb2 99.3(3) . .
P3 O10 Rb1 69.4(4) . 4_656
Ba3 O10 Rb1 83.3(2) 2_665 4_656
Ba1 O10 Rb1 95.9(3) . 4_656
Rb2 O10 Rb1 161.6(3) . 4_656
P2 O4 P1 128.7(6) . .
P2 O4 Rb2 117.1(5) . 4_656
P1 O4 Rb2 113.0(4) . 4_656
P2 O4 Rb1 93.8(4) . .
P1 O4 Rb1 85.5(4) . .
Rb2 O4 Rb1 102.6(3) 4_656 .
P1 O3 Rb1 103.9(5) . .
P1 O3 Ba1 101.4(5) . 2_664
Rb1 O3 Ba1 103.0(3) . 2_664
P1 O3 Ba3 151.7(5) . 3_456
Rb1 O3 Ba3 93.4(3) . 3_456
Ba1 O3 Ba3 96.3(3) 2_664 3_456
P4 O14 Ba1 142.9(6) . 4_746
P4 O14 Rb1 96.5(5) . .
Ba1 O14 Rb1 118.4(4) 4_746 .
P4 O14 Rb2 85.0(5) . .
Ba1 O14 Rb2 108.9(4) 4_746 .
Rb1 O14 Rb2 84.5(3) . .
P4 O11 P3 134.5(6) . .
P4 O11 Rb1 99.0(4) . .
P3 O11 Rb1 119.5(5) . .
P4 O11 Rb2 95.1(4) . .
P3 O11 Rb2 105.0(4) . .
Rb1 O11 Rb2 93.6(3) . .
P1 O1 Ba2 143.1(5) . 2_564
P1 O1 Rb1 106.4(5) . 3_456
Ba2 O1 Rb1 108.9(3) 2_564 3_456
P1 O1 Ba3 88.7(4) . 1_455
Ba2 O1 Ba3 102.2(3) 2_564 1_455
Rb1 O1 Ba3 88.8(3) 3_456 1_455
P2 O6 Ba2 142.8(6) . 4_656
P2 O6 Ba3 100.3(5) . 3_466
Ba2 O6 Ba3 108.1(3) 4_656 3_466
P2 O6 Rb2 95.3(4) . 4_656
Ba2 O6 Rb2 105.0(3) 4_656 4_656
Ba3 O6 Rb2 95.5(3) 3_466 4_656
P2 O7 Ba3 132.3(6) . .
P2 O7 Ba1 103.6(5) . 2_664
Ba3 O7 Ba1 103.7(3) . 2_664
P2 O7 Rb1 107.1(4) . .
Ba3 O7 Rb1 104.2(3) . .
Ba1 O7 Rb1 102.4(3) 2_664 .
P3 O8 Ba2 124.4(5) . .
P3 O8 Rb2 138.6(6) . 4_656
Ba2 O8 Rb2 96.0(2) . 4_656
P3 O8 Rb1 80.2(4) . 4_656
Ba2 O8 Rb1 99.5(3) . 4_656
Rb2 O8 Rb1 85.2(2) 4_656 4_656
P3 O8 Rb1 89.0(4) . .
Ba2 O8 Rb1 98.9(3) . .
Rb2 O8 Rb1 93.3(2) 4_656 .
Rb1 O8 Rb1 161.6(3) 4_656 .
P4 O13 Ba1 119.4(5) . .
P4 O13 Ba2 141.3(6) . 1_655
Ba1 O13 Ba2 98.5(3) . 1_655
P4 O13 Rb2 89.5(5) . 4_756
Ba1 O13 Rb2 103.9(4) . 4_756
Ba2 O13 Rb2 88.7(3) 1_655 4_756
P4 O13 Rb2 79.6(5) . .
Ba1 O13 Rb2 95.7(3) . .
Ba2 O13 Rb2 89.8(3) 1_655 .
Rb2 O13 Rb2 160.4(4) 4_756 .

loop_
_geom_bond_atom_site_label_1
_geom_bond_atom_site_label_2
_geom_bond_distance
_geom_bond_site_symmetry_2
Ba1 O14 2.570(10) 4_756
Ba1 O2 2.623(10) 4_656
Ba1 O13 2.707(11) .
Ba1 O7 2.761(10) 2_665
Ba1 O10 2.809(9) .
Ba1 O9 2.889(10) .
Ba1 O3 2.900(10) 2_665
Ba1 O5 3.294(11) 2_665
Ba1 P3 3.310(4) .
Ba1 P2 3.451(4) 2_665
Ba1 P1 3.535(3) 2_665
Ba1 P1 3.635(4) 4_656
Ba2 O6 2.679(10) 4_646
Ba2 O9 2.679(11) 4_646
Ba2 O1 2.702(10) 2_565
Ba2 O12 2.746(10) 4_646
Ba2 O13 2.818(10) 1_455
Ba2 O8 2.833(10) .
Ba2 O5 2.840(9) 2_565
Ba2 Ba1 4.1866(11) 1_455
Ba2 Rb2 4.3985(17) 4_656
Ba2 Ba3 4.4259(11) 4_646
Ba2 Ba3 4.4433(11) 2_665
Ba2 Rb2 4.5059(16) 1_455
Ba3 O7 2.591(9) .
Ba3 O2 2.633(9) 1_655
Ba3 O10 2.699(10) 2_664
Ba3 O6 2.808(10) 3_566
Ba3 O12 2.830(10) .
Ba3 O3 2.904(9) 3_556
Ba3 O5 2.932(11) 3_566
Ba3 O1 3.003(10) 1_655
Ba3 P1 3.345(3) 1_655
Ba3 P2 3.419(4) 3_566
Ba3 Rb2 4.1652(16) 4_756
Ba3 Rb1 4.1750(15) 3_556
Rb1 O11 2.785(10) .
Rb1 O3 2.834(9) .
Rb1 O14 2.928(10) .
Rb1 O1 2.964(10) 3_556
Rb1 O7 2.992(10) .
Rb1 O9 3.011(9) 4_646
Rb1 O8 3.202(10) 4_646
Rb1 O4 3.254(9) .
Rb1 P3 3.300(4) 4_646
Rb1 O10 3.514(10) 4_646
Rb1 O8 3.573(10) .
Rb1 P1 3.710(4) 3_556
Rb2 O4 2.961(9) 4_646
Rb2 O11 3.047(10) .
Rb2 O8 3.083(10) 4_646
Rb2 O12 3.121(10) 4_746
Rb2 O10 3.281(10) .
Rb2 O5 3.283(10) 2_665
Rb2 O2 3.318(10) 4_646
Rb2 O14 3.381(12) .
Rb2 O13 3.444(12) 4_746
Rb2 O13 3.526(12) .
Rb2 O6 3.539(10) 4_646
Rb2 P4 3.580(4) .
P3 O10 1.500(11) .
P3 O8 1.516(9) .
P3 O9 1.529(11) .
P3 O11 1.631(10) .
P3 Rb1 3.300(4) 4_656
P4 O14 1.504(10) .
P4 O12 1.505(11) .
P4 O13 1.524(11) .
P4 O11 1.630(10) .
P4 Rb2 3.754(4) 4_756
P2 O5 1.501(10) .
P2 O6 1.513(10) .
P2 O7 1.520(10) .
P2 O4 1.625(9) .
P2 Ba3 3.419(4) 3_466
P2 Ba1 3.451(4) 2_664
P2 Rb2 3.974(4) 4_656
P1 O2 1.522(10) .
P1 O3 1.528(10) .
P1 O1 1.545(10) .
P1 O4 1.640(10) .
P1 Ba3 3.345(3) 1_455
P1 Ba1 3.535(3) 2_664
P1 Ba1 3.635(4) 4_646
P1 Rb1 3.710(4) 3_456
P1 Rb2 3.906(4) 4_656
O5 Ba2 2.840(9) 2_564
O5 Ba3 2.932(11) 3_466
O5 Rb2 3.283(10) 2_664
O5 Ba1 3.294(11) 2_664
O12 Ba2 2.746(10) 4_656
O12 Rb2 3.121(10) 4_756
O9 Ba2 2.679(11) 4_656
O9 Rb1 3.011(9) 4_656
O2 Ba1 2.623(10) 4_646
O2 Ba3 2.633(9) 1_455
O2 Rb2 3.318(10) 4_656
O10 Ba3 2.699(10) 2_665
O10 Rb1 3.514(10) 4_656
O4 Rb2 2.961(9) 4_656
O3 Ba1 2.900(10) 2_664
O3 Ba3 2.904(9) 3_456
O14 Ba1 2.570(10) 4_746
O1 Ba2 2.702(10) 2_564
O1 Rb1 2.964(10) 3_456
O1 Ba3 3.003(10) 1_455
O6 Ba2 2.679(10) 4_656
O6 Ba3 2.808(10) 3_466
O6 Rb2 3.539(10) 4_656
O7 Ba1 2.761(10) 2_664
O8 Rb2 3.083(10) 4_656
O8 Rb1 3.202(10) 4_656
O13 Ba2 2.818(10) 1_655
O13 Rb2 3.444(12) 4_756
